data_7708037
loop_
_publ_author_name
'Rummel, Lena'
'Lassandro, Giuliano'
'Seidl, Michael'
'Timoshkin, Alexey Y.'
'Scheer, Manfred'

_publ_section_title
;
 Reactivity of the pentelidene complexes
 [Cp*E{W(CO)<sub>5</sub>}<sub>2</sub>] (E = P, As) towards dichalcogenides
 and chalcogenols - synthesis of novel chalcogenopentelidene complexes.
;
_journal_issue 36
_journal_name_full 'Dalton transactions (Cambridge, England : 2003)'
_journal_page_first 12648
_journal_page_last 12654
_journal_paper_doi 10.1039/d1dt01866c
_journal_volume 50
_journal_year 2021
_chemical_formula_moiety 'C23 H22 O5 Te2 W'
_chemical_formula_sum 'C23 H22 O5 Te2 W'
_chemical_formula_weight 817.45
_space_group_crystal_system monoclinic
_space_group_IT_number 14
_space_group_name_Hall '-P 2ybc'
_space_group_name_H-M_alt 'P 1 21/c 1'
_atom_sites_solution_hydrogens geom
_atom_sites_solution_primary dual
_audit_creation_date 2020-07-10
_audit_creation_method
;
Olex2 1.3-alpha
(compiled 2020.06.28 svn.raecde09e for OlexSys, GUI svn.r6132)
;
_audit_update_record
;
2021-05-13 deposited with the CCDC.	2021-08-03 downloaded from the CCDC.
;
_cell_angle_alpha 90
_cell_angle_beta 145.249(17)
_cell_angle_gamma 90
_cell_formula_units_Z 8
_cell_length_a 16.5396(12)
_cell_length_b 18.5800(3)
_cell_length_c 28.924(2)
_cell_measurement_reflns_used 12142
_cell_measurement_temperature 123
_cell_measurement_theta_max 72.5460
_cell_measurement_theta_min 3.7600
_cell_volume 5067(2)
_computing_cell_refinement 'CrysAlisPro 1.171.40.14a (Rigaku OD, 2018)'
_computing_data_collection 'CrysAlisPro 1.171.40.14a (Rigaku OD, 2018)'
_computing_data_reduction 'CrysAlisPro 1.171.40.14a (Rigaku OD, 2018)'
_computing_molecular_graphics 'Olex2 1.3-alpha (Dolomanov et al., 2009)'
_computing_publication_material 'Olex2 1.3-alpha (Dolomanov et al., 2009)'
_computing_structure_refinement 'SHELXL 2018/3 (Sheldrick, 2015)'
_computing_structure_solution 'SHELXT  (Sheldrick, 2015)'
_diffrn_ambient_temperature 123(1)
_diffrn_detector 'CCD plate'
_diffrn_detector_area_resol_mean 5.2548
_diffrn_detector_type AtlasS2
_diffrn_measured_fraction_theta_full 0.993
_diffrn_measured_fraction_theta_max 0.972
_diffrn_measurement_details
;
List of Runs (angles in degrees, time in seconds):

  # Type    Start    End  Width  t~exp~   \w     \q     \k     \f   Frames
#--------------------------------------------------------------------------
  1  \w    -37.00  69.00   2.00   25.00    --   40.72 -38.00-120.00   53
  2  \w     10.00 116.00   2.00   25.00    --   40.72  57.00  30.00   53
  3  \w     30.00  76.00   2.00   75.00    --  106.96 -45.00 -30.00   23
  4  \w     27.00  69.00   2.00   75.00    --  106.96 -30.00  90.00   21
  5  \w     20.00 146.00   2.00   75.00    --  106.96 -89.00 -63.48   63
  6  \w     27.00  69.00   2.00   75.00    --  106.96 -30.00 120.00   21
  7  \w     30.00  76.00   2.00   75.00    --  106.96 -45.00 150.00   23
  8  \w     78.00 178.00   2.00   75.00    --  106.96  45.00  60.00   50
  9  \w     25.00 141.00   2.00   75.00    --  106.96 -77.00 -30.00   58
 10  \w     27.00  69.00   2.00   75.00    --  106.96 -30.00-180.00   21
 11  \w      6.00 122.00   2.00   25.00    --   40.72  77.00 150.00   58
 12  \w     10.00 116.00   2.00   25.00    --   40.72  57.00 -90.00   53
 13  \w     30.00  92.00   2.00   75.00    --  106.96  15.00 -90.00   31
;
_diffrn_measurement_device 'four-circle diffractometer'
_diffrn_measurement_device_type 'Xcalibur, AtlasS2, Gemini ultra'
_diffrn_measurement_method '\w scans'
_diffrn_orient_matrix_type 'CrysAlisPro convention (1999,Acta A55,543-557)'
_diffrn_orient_matrix_UB_11 0.0328988000
_diffrn_orient_matrix_UB_12 -0.0812393000
_diffrn_orient_matrix_UB_13 0.0153089000
_diffrn_orient_matrix_UB_21 0.0298866000
_diffrn_orient_matrix_UB_22 0.0033302000
_diffrn_orient_matrix_UB_23 -0.0382482000
_diffrn_orient_matrix_UB_31 0.1573019000
_diffrn_orient_matrix_UB_32 0.0163222000
_diffrn_orient_matrix_UB_33 0.0838637000
_diffrn_radiation_monochromator mirror
_diffrn_radiation_probe x-ray
_diffrn_radiation_type 'Cu K\a'
_diffrn_radiation_wavelength 1.54184
_diffrn_reflns_av_R_equivalents 0.0351
_diffrn_reflns_av_unetI/netI 0.0330
_diffrn_reflns_Laue_measured_fraction_full 0.993
_diffrn_reflns_Laue_measured_fraction_max 0.972
_diffrn_reflns_limit_h_max 19
_diffrn_reflns_limit_h_min -19
_diffrn_reflns_limit_k_max 22
_diffrn_reflns_limit_k_min -23
_diffrn_reflns_limit_l_max 35
_diffrn_reflns_limit_l_min -30
_diffrn_reflns_number 27607
_diffrn_reflns_point_group_measured_fraction_full 0.993
_diffrn_reflns_point_group_measured_fraction_max 0.972
_diffrn_reflns_theta_full 67.684
_diffrn_reflns_theta_max 72.941
_diffrn_reflns_theta_min 3.584
_diffrn_source 'fine-focus sealed X-ray tube'
_diffrn_source_type 'Enhance Ultra (Cu) X-ray Source'
_exptl_absorpt_coefficient_mu 26.511
_exptl_absorpt_correction_T_max 0.460
_exptl_absorpt_correction_T_min 0.047
_exptl_absorpt_correction_type analytical
_exptl_absorpt_process_details
;
CrysAlisPro 1.171.40.14a (Rigaku Oxford Diffraction, 2018)
Analytical numeric absorption correction using a multifaceted crystal
			model based on expressions derived by R.C. Clark & J.S. Reid.
(Clark, R. C. & Reid, J. S. (1995). Acta Cryst. A51, 887-897)
Empirical absorption correction using spherical harmonics,
 implemented in SCALE3 ABSPACK scaling algorithm.
;
_exptl_crystal_colour 'light violet'
_exptl_crystal_colour_modifier light
_exptl_crystal_colour_primary violet
_exptl_crystal_density_diffrn 2.143
_exptl_crystal_description plate
_exptl_crystal_F_000 3024
_exptl_crystal_size_max 0.317
_exptl_crystal_size_mid 0.21
_exptl_crystal_size_min 0.049
_refine_diff_density_max 1.427
_refine_diff_density_min -1.143
_refine_diff_density_rms 0.155
_refine_ls_extinction_method none
_refine_ls_goodness_of_fit_ref 1.097
_refine_ls_hydrogen_treatment constr
_refine_ls_matrix_type full
_refine_ls_number_parameters 571
_refine_ls_number_reflns 9821
_refine_ls_number_restraints 0
_refine_ls_restrained_S_all 1.097
_refine_ls_R_factor_all 0.0337
_refine_ls_R_factor_gt 0.0296
_refine_ls_shift/su_max 0.002
_refine_ls_shift/su_mean 0.000
_refine_ls_structure_factor_coef Fsqd
_refine_ls_weighting_details 'w=1/[\s^2^(Fo^2^)+(0.0423P)^2^+3.9184P] where P=(Fo^2^+2Fc^2^)/3'
_refine_ls_weighting_scheme calc
_refine_ls_wR_factor_gt 0.0756
_refine_ls_wR_factor_ref 0.0776
_reflns_Friedel_coverage 0.000
_reflns_number_gt 9047
_reflns_number_total 9821
_reflns_threshold_expression 'I > 2\s(I)'
_cod_data_source_file d1dt01866c2.cif
_cod_data_source_block lr53hex_abs2
_cod_depositor_comments 'Adding full bibliography for 7708032--7708039.cif.'
_cod_original_cell_volume 5066.6(13)
_cod_database_code 7708037
_shelx_shelxl_version_number 2018/3
_chemical_oxdiff_formula 'C35 H46 O5 Te2 W'
_shelx_space_group_comment
;
The symmetry employed for this shelxl refinement is uniquely defined
by the following loop, which should always be used as a source of
symmetry information in preference to the above space-group names.
They are only intended as comments.
;
_shelx_estimated_absorpt_t_max 0.357
_shelx_estimated_absorpt_t_min 0.044
_reflns_odcompleteness_completeness 99.11
_reflns_odcompleteness_iscentric 1
_reflns_odcompleteness_theta 66.97
_olex2_refinement_description
;
1. Fixed Uiso
 At 1.2 times of:
  All C(H) groups
 At 1.5 times of:
  All C(H,H,H) groups
2.a Aromatic/amide H refined with riding coordinates:
 C8(H8), C17(H17), C19(H19), C40(H40), C10(H10), C42(H42), C31(H31), C33(H33)
2.b Idealised Me refined as rotating group:
 C23(H23A,H23B,H23C), C12(H12A,H12B,H12C), C37(H37A,H37B,H37C), C14(H14A,H14B,
 H14C), C35(H35A,H35B,H35C), C44(H44A,H44B,H44C), C46(H46A,H46B,H46C), C13(H13A,
 H13B,H13C), C21(H21A,H21B,H21C), C22(H22A,H22B,H22C), C45(H45A,H45B,H45C),
 C36(H36A,H36B,H36C)
;
_olex2_submission_special_instructions 'No special instructions were received'
_oxdiff_exptl_absorpt_empirical_details
;
Empirical correction (ABSPACK) includes:
- Absorption correction using spherical harmonics
- Frame scaling
;
_oxdiff_exptl_absorpt_empirical_full_max 2.909
_oxdiff_exptl_absorpt_empirical_full_min 0.609

loop_
_space_group_symop_operation_xyz
'x, y, z'
'-x, y+1/2, -z+1/2'
'-x, -y, -z'
'x, -y-1/2, z-1/2'

loop_
_atom_site_label
_atom_site_type_symbol
_atom_site_fract_x
_atom_site_fract_y
_atom_site_fract_z
_atom_site_U_iso_or_equiv
_atom_site_adp_type
_atom_site_occupancy
_atom_site_site_symmetry_order
_atom_site_calc_flag
_atom_site_refinement_flags_posn
_atom_site_refinement_flags_adp
_atom_site_refinement_flags_occupancy
_atom_site_disorder_assembly
_atom_site_disorder_group
W2 W 0.72494(2) 0.36585(2) 0.58160(2) 0.01858(6) Uani 1 1 d . . . . .
W1 W 0.74604(2) 0.60569(2) 0.42291(2) 0.01917(6) Uani 1 1 d . . . . .
Te1 Te 0.61375(3) 0.48672(2) 0.31870(2) 0.01892(7) Uani 1 1 d . . . . .
Te3 Te 0.86933(3) 0.48174(2) 0.69085(2) 0.01899(7) Uani 1 1 d . . . . .
Te2 Te 0.38599(3) 0.54340(2) 0.16424(2) 0.02464(8) Uani 1 1 d . . . . .
Te4 Te 1.09505(3) 0.42623(2) 0.84553(2) 0.02962(8) Uani 1 1 d . . . . .
O3 O 1.0312(4) 0.5148(2) 0.5671(2) 0.0357(9) Uani 1 1 d . . . . .
O4 O 0.6712(4) 0.5579(2) 0.4903(2) 0.0331(8) Uani 1 1 d . . . . .
O5 O 0.9112(5) 0.7412(2) 0.5360(2) 0.0476(11) Uani 1 1 d . . . . .
O10 O 0.5440(4) 0.23666(19) 0.4596(2) 0.0376(9) Uani 1 1 d . . . . .
O8 O 0.8309(4) 0.4019(2) 0.5294(2) 0.0411(9) Uani 1 1 d . . . . .
O9 O 0.4580(4) 0.4648(2) 0.4339(2) 0.0304(8) Uani 1 1 d . . . . .
O6 O 0.6024(5) 0.3345(2) 0.6246(3) 0.0436(10) Uani 1 1 d . . . . .
C27 C 0.5558(5) 0.4309(3) 0.4888(3) 0.0230(10) Uani 1 1 d . . . . .
O2 O 0.8347(6) 0.6504(3) 0.3624(3) 0.0568(12) Uani 1 1 d . . . . .
O1 O 0.4611(5) 0.6981(2) 0.2842(2) 0.0472(10) Uani 1 1 d . . . . .
O7 O 0.9898(5) 0.2631(2) 0.7214(3) 0.0469(11) Uani 1 1 d . . . . .
C4 C 0.6968(5) 0.5750(3) 0.4656(3) 0.0239(10) Uani 1 1 d . . . . .
C6 C 0.5033(5) 0.4161(2) 0.3131(2) 0.0183(8) Uani 1 1 d . . . . .
C34 C 0.9373(5) 0.6203(3) 0.6720(3) 0.0239(10) Uani 1 1 d . . . . .
C8 C 0.3095(5) 0.3875(3) 0.2726(3) 0.0229(9) Uani 1 1 d . . . . .
H8 H 0.231720 0.402683 0.254561 0.027 Uiso 1 1 calc R U . . .
C26 C 0.7960(5) 0.3891(3) 0.5498(3) 0.0271(10) Uani 1 1 d . . . . .
C15 C 0.4093(4) 0.4767(2) 0.1160(2) 0.0177(8) Uani 1 1 d . . . . .
C17 C 0.3935(5) 0.3609(3) 0.0718(3) 0.0259(10) Uani 1 1 d . . . . .
H17 H 0.369182 0.311360 0.061494 0.031 Uiso 1 1 calc R U . . .
C19 C 0.4761(5) 0.4626(3) 0.0680(3) 0.0252(10) Uani 1 1 d . . . . .
H19 H 0.509816 0.482872 0.055731 0.030 Uiso 1 1 calc R U . . .
C9 C 0.3392(5) 0.3140(3) 0.2835(3) 0.0242(10) Uani 1 1 d . . . . .
C3 C 0.9288(5) 0.5457(3) 0.5145(3) 0.0237(10) Uani 1 1 d . . . . .
C38 C 1.0830(5) 0.5066(3) 0.8921(3) 0.0224(9) Uani 1 1 d . . . . .
C23 C 0.4934(5) 0.5864(3) 0.1102(3) 0.0268(10) Uani 1 1 d . . . . .
H23A H 0.408800 0.615037 0.077491 0.040 Uiso 1 1 calc R U . . .
H23B H 0.524948 0.596818 0.093447 0.040 Uiso 1 1 calc R U . . .
H23C H 0.569162 0.598683 0.167625 0.040 Uiso 1 1 calc R U . . .
C29 C 0.9777(4) 0.5474(3) 0.6922(2) 0.0190(9) Uani 1 1 d . . . . .
C30 C 1.0909(5) 0.5218(3) 0.7187(3) 0.0271(10) Uani 1 1 d . . . . .
C7 C 0.3896(5) 0.4392(3) 0.2874(2) 0.0198(9) Uani 1 1 d . . . . .
C20 C 0.4585(5) 0.5076(3) 0.0980(2) 0.0217(9) Uani 1 1 d . . . . .
C43 C 1.0268(5) 0.4883(3) 0.9094(3) 0.0249(10) Uani 1 1 d . . . . .
C40 C 1.1084(5) 0.6292(3) 0.9288(3) 0.0266(10) Uani 1 1 d . . . . .
H40 H 1.137841 0.677096 0.936383 0.032 Uiso 1 1 calc R U . . .
C10 C 0.4567(5) 0.2930(3) 0.3126(3) 0.0258(10) Uani 1 1 d . . . . .
H10 H 0.480949 0.243395 0.322625 0.031 Uiso 1 1 calc R U . . .
C42 C 1.0119(5) 0.5430(3) 0.9350(3) 0.0279(10) Uani 1 1 d . . . . .
H42 H 0.975152 0.531293 0.947410 0.034 Uiso 1 1 calc R U . . .
C25 C 0.8947(5) 0.2991(3) 0.6716(3) 0.0291(11) Uani 1 1 d . . . . .
C2 C 0.8010(6) 0.6340(3) 0.3830(3) 0.0325(11) Uani 1 1 d . . . . .
C18 C 0.4464(5) 0.3898(3) 0.0555(3) 0.0270(10) Uani 1 1 d . . . . .
C12 C 0.3495(5) 0.5170(3) 0.2747(3) 0.0236(9) Uani 1 1 d . . . . .
H12A H 0.435026 0.545585 0.320696 0.035 Uiso 1 1 calc R U . . .
H12B H 0.284695 0.521594 0.270628 0.035 Uiso 1 1 calc R U . . .
H12C H 0.302485 0.534534 0.224594 0.035 Uiso 1 1 calc R U . . .
C28 C 0.6120(6) 0.2845(3) 0.5046(3) 0.0275(10) Uani 1 1 d . . . . .
C39 C 1.1274(5) 0.5770(3) 0.9036(3) 0.0259(10) Uani 1 1 d . . . . .
C37 C 0.8127(5) 0.6494(3) 0.6405(3) 0.0289(10) Uani 1 1 d . . . . .
H37A H 0.727708 0.621170 0.593355 0.043 Uiso 1 1 calc R U . . .
H37B H 0.796777 0.699831 0.624721 0.043 Uiso 1 1 calc R U . . .
H37C H 0.832917 0.645891 0.683196 0.043 Uiso 1 1 calc R U . . .
C24 C 0.6480(5) 0.3455(3) 0.6105(3) 0.0270(10) Uani 1 1 d . . . . .
C31 C 1.1658(5) 0.5723(3) 0.7271(3) 0.0311(11) Uani 1 1 d . . . . .
H31 H 1.242426 0.555833 0.744643 0.037 Uiso 1 1 calc R U . . .
C41 C 1.0488(5) 0.6141(3) 0.9431(3) 0.0283(10) Uani 1 1 d . . . . .
C5 C 0.8506(5) 0.6905(3) 0.4951(3) 0.0285(11) Uani 1 1 d . . . . .
C33 C 1.0157(5) 0.6673(3) 0.6819(3) 0.0283(10) Uani 1 1 d . . . . .
H33 H 0.989300 0.716658 0.668439 0.034 Uiso 1 1 calc R U . . .
C16 C 0.3757(5) 0.4030(3) 0.1026(3) 0.0245(10) Uani 1 1 d . . . . .
C11 C 0.5398(5) 0.3425(3) 0.3273(3) 0.0235(9) Uani 1 1 d . . . . .
C14 C 0.6637(6) 0.3150(3) 0.3577(3) 0.0299(11) Uani 1 1 d . . . . .
H14A H 0.647715 0.325120 0.317324 0.045 Uiso 1 1 calc R U . . .
H14B H 0.673227 0.262930 0.366676 0.045 Uiso 1 1 calc R U . . .
H14C H 0.750793 0.339033 0.408794 0.045 Uiso 1 1 calc R U . . .
C32 C 1.1330(5) 0.6442(3) 0.7112(3) 0.0308(11) Uani 1 1 d . . . . .
C1 C 0.5633(6) 0.6652(3) 0.3337(3) 0.0292(11) Uani 1 1 d . . . . .
C35 C 1.1361(5) 0.4444(3) 0.7377(3) 0.0336(12) Uani 1 1 d . . . . .
H35A H 1.216554 0.436646 0.796365 0.050 Uiso 1 1 calc R U . . .
H35B H 1.164429 0.432583 0.719286 0.050 Uiso 1 1 calc R U . . .
H35C H 1.056969 0.413456 0.709827 0.050 Uiso 1 1 calc R U . . .
C44 C 1.1972(6) 0.5989(3) 0.8914(3) 0.0307(11) Uani 1 1 d . . . . .
H44A H 1.264012 0.561397 0.913175 0.046 Uiso 1 1 calc R U . . .
H44B H 1.248218 0.644314 0.919818 0.046 Uiso 1 1 calc R U . . .
H44C H 1.124413 0.605126 0.833382 0.046 Uiso 1 1 calc R U . . .
C46 C 0.9863(6) 0.4122(3) 0.9030(3) 0.0355(12) Uani 1 1 d . . . . .
H46A H 0.916310 0.394136 0.847911 0.053 Uiso 1 1 calc R U . . .
H46B H 0.945351 0.411556 0.914907 0.053 Uiso 1 1 calc R U . . .
H46C H 1.070812 0.381569 0.941948 0.053 Uiso 1 1 calc R U . . .
C13 C 0.2472(6) 0.2591(3) 0.2647(3) 0.0336(11) Uani 1 1 d . . . . .
H13A H 0.257096 0.264961 0.302862 0.050 Uiso 1 1 calc R U . . .
H13B H 0.277205 0.210530 0.269933 0.050 Uiso 1 1 calc R U . . .
H13C H 0.147900 0.266332 0.209207 0.050 Uiso 1 1 calc R U . . .
C21 C 0.3209(6) 0.3679(3) 0.1203(3) 0.0336(12) Uani 1 1 d . . . . .
H21A H 0.398893 0.362389 0.179060 0.050 Uiso 1 1 calc R U . . .
H21B H 0.281734 0.320490 0.094375 0.050 Uiso 1 1 calc R U . . .
H21C H 0.246612 0.398067 0.099012 0.050 Uiso 1 1 calc R U . . .
C22 C 0.4725(6) 0.3419(3) 0.0264(4) 0.0391(13) Uani 1 1 d . . . . .
H22A H 0.573230 0.329070 0.072380 0.059 Uiso 1 1 calc R U . . .
H22B H 0.445833 0.367546 -0.014420 0.059 Uiso 1 1 calc R U . . .
H22C H 0.415378 0.298085 0.002445 0.059 Uiso 1 1 calc R U . . .
C45 C 1.0223(7) 0.6725(3) 0.9656(4) 0.0422(14) Uani 1 1 d . . . . .
H45A H 1.073169 0.716154 0.980210 0.063 Uiso 1 1 calc R U . . .
H45B H 1.056165 0.656715 1.011877 0.063 Uiso 1 1 calc R U . . .
H45C H 0.920444 0.682593 0.919338 0.063 Uiso 1 1 calc R U . . .
C36 C 1.2190(6) 0.6972(4) 0.7234(4) 0.0470(16) Uani 1 1 d . . . . .
H36A H 1.320294 0.689383 0.776777 0.071 Uiso 1 1 calc R U . . .
H36B H 1.193396 0.746384 0.720275 0.071 Uiso 1 1 calc R U . . .
H36C H 1.199097 0.690126 0.681100 0.071 Uiso 1 1 calc R U . . .

loop_
_atom_site_aniso_label
_atom_site_aniso_U_11
_atom_site_aniso_U_22
_atom_site_aniso_U_33
_atom_site_aniso_U_23
_atom_site_aniso_U_13
_atom_site_aniso_U_12
W2 0.01969(10) 0.01746(11) 0.01703(10) -0.00021(7) 0.01478(9) 0.00176(8)
W1 0.02042(10) 0.01756(11) 0.01559(10) -0.00078(7) 0.01402(9) -0.00041(8)
Te1 0.01838(13) 0.02092(14) 0.01701(13) -0.00272(10) 0.01445(12) -0.00052(11)
Te3 0.01600(13) 0.02120(14) 0.01560(12) -0.00169(10) 0.01215(12) 0.00080(11)
Te2 0.02907(15) 0.02558(16) 0.02009(13) 0.00147(12) 0.02036(13) 0.00438(12)
Te4 0.02909(16) 0.02752(16) 0.01872(14) 0.00243(12) 0.01697(14) 0.00687(13)
O3 0.0289(19) 0.049(2) 0.0240(17) 0.0068(17) 0.0207(17) 0.0124(18)
O4 0.0346(19) 0.039(2) 0.0323(18) -0.0013(16) 0.0288(18) -0.0034(17)
O5 0.053(3) 0.0219(19) 0.0283(19) -0.0075(17) 0.026(2) -0.0106(19)
O10 0.052(2) 0.0211(18) 0.0331(19) -0.0078(16) 0.034(2) -0.0094(17)
O8 0.045(2) 0.055(3) 0.044(2) 0.001(2) 0.041(2) 0.002(2)
O9 0.0221(17) 0.038(2) 0.0236(17) 0.0057(16) 0.0173(16) 0.0079(16)
O6 0.060(3) 0.041(2) 0.059(2) -0.001(2) 0.054(2) 0.001(2)
C27 0.024(2) 0.026(2) 0.021(2) -0.008(2) 0.019(2) -0.007(2)
O2 0.089(4) 0.048(3) 0.076(3) 0.003(2) 0.076(3) -0.006(3)
O1 0.042(2) 0.045(2) 0.036(2) 0.014(2) 0.028(2) 0.019(2)
O7 0.040(2) 0.049(3) 0.044(2) 0.025(2) 0.033(2) 0.025(2)
C4 0.019(2) 0.024(2) 0.017(2) -0.0006(18) 0.013(2) -0.0003(19)
C6 0.020(2) 0.018(2) 0.0138(18) 0.0023(16) 0.0132(18) 0.0026(17)
C34 0.021(2) 0.030(2) 0.0154(19) -0.0068(19) 0.0136(19) -0.005(2)
C8 0.021(2) 0.026(2) 0.019(2) -0.0010(19) 0.016(2) 0.0007(19)
C26 0.024(2) 0.023(2) 0.027(2) -0.001(2) 0.020(2) 0.002(2)
C15 0.0127(19) 0.021(2) 0.0105(17) -0.0012(16) 0.0078(17) -0.0002(17)
C17 0.028(2) 0.023(2) 0.025(2) -0.0007(19) 0.021(2) 0.001(2)
C19 0.019(2) 0.034(3) 0.021(2) 0.002(2) 0.016(2) 0.002(2)
C9 0.031(2) 0.024(2) 0.024(2) -0.0041(19) 0.024(2) -0.005(2)
C3 0.027(2) 0.028(2) 0.022(2) -0.007(2) 0.021(2) -0.005(2)
C38 0.019(2) 0.024(2) 0.0142(19) -0.0004(18) 0.0115(19) -0.0003(19)
C23 0.025(2) 0.026(2) 0.028(2) 0.001(2) 0.021(2) -0.002(2)
C29 0.0154(19) 0.025(2) 0.0137(18) -0.0016(17) 0.0115(18) -0.0014(18)
C30 0.019(2) 0.043(3) 0.018(2) -0.002(2) 0.015(2) 0.002(2)
C7 0.018(2) 0.025(2) 0.0136(18) -0.0021(17) 0.0124(18) 0.0011(18)
C20 0.014(2) 0.028(2) 0.0124(19) 0.0028(18) 0.0091(18) 0.0020(18)
C43 0.019(2) 0.027(2) 0.0142(19) 0.0060(18) 0.0106(19) 0.0022(19)
C40 0.022(2) 0.027(2) 0.020(2) -0.0003(19) 0.015(2) -0.002(2)
C10 0.038(3) 0.017(2) 0.029(2) 0.0032(19) 0.029(2) 0.005(2)
C42 0.025(2) 0.036(3) 0.022(2) 0.008(2) 0.019(2) 0.004(2)
C25 0.032(3) 0.032(3) 0.028(2) 0.000(2) 0.025(2) 0.002(2)
C2 0.041(3) 0.027(3) 0.032(3) -0.002(2) 0.030(3) -0.005(2)
C18 0.025(2) 0.035(3) 0.019(2) 0.005(2) 0.018(2) 0.011(2)
C12 0.022(2) 0.023(2) 0.025(2) -0.0014(19) 0.020(2) 0.0012(19)
C28 0.037(3) 0.022(2) 0.027(2) 0.010(2) 0.027(2) 0.010(2)
C39 0.023(2) 0.032(3) 0.016(2) -0.0034(19) 0.015(2) -0.006(2)
C37 0.028(2) 0.029(3) 0.031(2) 0.000(2) 0.025(2) 0.002(2)
C24 0.031(2) 0.026(2) 0.027(2) -0.002(2) 0.024(2) -0.002(2)
C31 0.020(2) 0.050(3) 0.022(2) -0.006(2) 0.017(2) -0.002(2)
C41 0.025(2) 0.033(3) 0.020(2) -0.002(2) 0.017(2) 0.002(2)
C5 0.030(3) 0.022(2) 0.019(2) 0.008(2) 0.017(2) 0.006(2)
C33 0.027(2) 0.034(3) 0.021(2) -0.001(2) 0.019(2) -0.004(2)
C16 0.026(2) 0.029(2) 0.018(2) -0.0015(19) 0.018(2) -0.001(2)
C11 0.024(2) 0.026(2) 0.019(2) 0.0013(19) 0.0173(19) 0.005(2)
C14 0.035(3) 0.023(2) 0.037(3) 0.005(2) 0.031(3) 0.008(2)
C32 0.025(2) 0.048(3) 0.020(2) -0.004(2) 0.019(2) -0.009(2)
C1 0.036(3) 0.025(2) 0.025(2) -0.001(2) 0.025(2) 0.002(2)
C35 0.021(2) 0.042(3) 0.030(3) -0.003(2) 0.019(2) 0.006(2)
C44 0.032(3) 0.036(3) 0.026(2) -0.004(2) 0.024(2) -0.005(2)
C46 0.035(3) 0.029(3) 0.034(3) 0.014(2) 0.027(3) 0.008(2)
C13 0.040(3) 0.030(3) 0.038(3) -0.004(2) 0.033(3) -0.006(2)
C21 0.048(3) 0.030(3) 0.038(3) -0.008(2) 0.038(3) -0.010(2)
C22 0.044(3) 0.044(3) 0.041(3) 0.002(3) 0.037(3) 0.011(3)
C45 0.046(3) 0.043(3) 0.046(3) -0.012(3) 0.039(3) -0.005(3)
C36 0.032(3) 0.076(5) 0.037(3) 0.000(3) 0.029(3) -0.011(3)

loop_
_atom_type_symbol
_atom_type_description
_atom_type_scat_dispersion_real
_atom_type_scat_dispersion_imag
_atom_type_scat_source
C C 0.0181 0.0091 'International Tables Vol C Tables 4.2.6.8 and 6.1.1.4'
H H 0.0000 0.0000 'International Tables Vol C Tables 4.2.6.8 and 6.1.1.4'
O O 0.0492 0.0322 'International Tables Vol C Tables 4.2.6.8 and 6.1.1.4'
Te Te -0.1759 6.3531 'International Tables Vol C Tables 4.2.6.8 and 6.1.1.4'
W W -5.4734 5.5774 'International Tables Vol C Tables 4.2.6.8 and 6.1.1.4'

loop_
_exptl_crystal_face_index_h
_exptl_crystal_face_index_k
_exptl_crystal_face_index_l
_exptl_crystal_face_perp_dist
-1 -3 12 0.0502
-11 1 14 0.1012
3 -3 -14 0.0523
5 2 -16 0.0309
-5 -2 16 0.0177
-4 -3 -4 0.1120
-8 3 5 0.1069
4 -8 -13 0.1167
10 0 -10 0.0939
-2 7 11 0.1037
7 -1 -3 0.0916
-5 -7 14 0.0572
0 2 -11 0.0723
-6 -7 15 0.0633
7 8 -14 0.0968
5 10 -10 0.1088

loop_
_geom_angle_atom_site_label_1
_geom_angle_atom_site_label_2
_geom_angle_atom_site_label_3
_geom_angle
_geom_angle_site_symmetry_1
_geom_angle_site_symmetry_3
_geom_angle_publ_flag
C27 W2 Te3 90.29(13) . . ?
C27 W2 C26 87.56(19) . . ?
C27 W2 C25 177.36(18) . . ?
C27 W2 C24 90.32(19) . . ?
C26 W2 Te3 94.13(14) . . ?
C26 W2 C24 177.8(2) . . ?
C25 W2 Te3 91.38(15) . . ?
C25 W2 C26 90.27(19) . . ?
C25 W2 C24 91.9(2) . . ?
C28 W2 Te3 174.65(15) . . ?
C28 W2 C27 88.06(19) . . ?
C28 W2 C26 90.9(2) . . ?
C28 W2 C25 90.5(2) . . ?
C28 W2 C24 89.4(2) . . ?
C24 W2 Te3 85.50(14) . . ?
C4 W1 Te1 94.74(13) . . ?
C4 W1 C3 87.92(18) . . ?
C4 W1 C1 90.21(19) . . ?
C3 W1 Te1 88.87(13) . . ?
C2 W1 Te1 84.98(15) . . ?
C2 W1 C4 178.0(2) . . ?
C2 W1 C3 90.1(2) . . ?
C2 W1 C1 91.8(2) . . ?
C5 W1 Te1 173.68(16) . . ?
C5 W1 C4 91.2(2) . . ?
C5 W1 C3 89.26(19) . . ?
C5 W1 C2 89.0(2) . . ?
C5 W1 C1 90.3(2) . . ?
C1 W1 Te1 91.76(14) . . ?
C1 W1 C3 178.07(18) . . ?
Te2 Te1 W1 105.09(2) . . ?
C6 Te1 W1 115.23(11) . . ?
C6 Te1 Te2 99.57(11) . . ?
Te4 Te3 W2 107.75(2) . . ?
C29 Te3 W2 112.42(11) . . ?
C29 Te3 Te4 100.78(11) . . ?
C15 Te2 Te1 95.63(11) . . ?
C38 Te4 Te3 93.36(12) . . ?
O9 C27 W2 176.4(4) . . ?
O4 C4 W1 179.2(4) . . ?
C7 C6 Te1 122.6(3) . . ?
C7 C6 C11 121.1(4) . . ?
C11 C6 Te1 115.9(3) . . ?
C29 C34 C37 122.7(4) . . ?
C33 C34 C29 118.5(5) . . ?
C33 C34 C37 118.7(5) . . ?
C9 C8 H8 118.8 . . ?
C7 C8 H8 118.8 . . ?
C7 C8 C9 122.4(4) . . ?
O8 C26 W2 177.6(5) . . ?
C20 C15 Te2 118.7(3) . . ?
C20 C15 C16 121.1(4) . . ?
C16 C15 Te2 120.3(3) . . ?
C18 C17 H17 119.2 . . ?
C16 C17 H17 119.2 . . ?
C16 C17 C18 121.5(5) . . ?
C20 C19 H19 118.7 . . ?
C18 C19 H19 118.7 . . ?
C18 C19 C20 122.5(4) . . ?
C8 C9 C10 117.9(4) . . ?
C8 C9 C13 120.9(5) . . ?
C10 C9 C13 121.2(5) . . ?
O3 C3 W1 177.0(4) . . ?
C43 C38 Te4 119.1(4) . . ?
C39 C38 Te4 120.2(3) . . ?
C39 C38 C43 120.7(4) . . ?
H23A C23 H23B 109.5 . . ?
H23A C23 H23C 109.5 . . ?
H23B C23 H23C 109.5 . . ?
C20 C23 H23A 109.5 . . ?
C20 C23 H23B 109.5 . . ?
C20 C23 H23C 109.5 . . ?
C34 C29 Te3 115.9(3) . . ?
C30 C29 Te3 122.6(4) . . ?
C30 C29 C34 121.3(4) . . ?
C29 C30 C31 117.4(5) . . ?
C29 C30 C35 124.5(5) . . ?
C31 C30 C35 118.1(4) . . ?
C6 C7 C12 123.7(4) . . ?
C8 C7 C6 118.3(4) . . ?
C8 C7 C12 118.0(4) . . ?
C15 C20 C23 122.7(4) . . ?
C19 C20 C15 117.8(4) . . ?
C19 C20 C23 119.4(4) . . ?
C38 C43 C46 122.4(5) . . ?
C42 C43 C38 117.9(5) . . ?
C42 C43 C46 119.6(5) . . ?
C39 C40 H40 118.7 . . ?
C41 C40 H40 118.7 . . ?
C41 C40 C39 122.7(5) . . ?
C9 C10 H10 118.9 . . ?
C11 C10 C9 122.1(4) . . ?
C11 C10 H10 118.9 . . ?
C43 C42 H42 118.8 . . ?
C41 C42 C43 122.5(5) . . ?
C41 C42 H42 118.8 . . ?
O7 C25 W2 178.7(5) . . ?
O2 C2 W1 178.5(5) . . ?
C17 C18 C22 120.4(5) . . ?
C19 C18 C17 118.2(4) . . ?
C19 C18 C22 121.3(5) . . ?
C7 C12 H12A 109.5 . . ?
C7 C12 H12B 109.5 . . ?
C7 C12 H12C 109.5 . . ?
H12A C12 H12B 109.5 . . ?
H12A C12 H12C 109.5 . . ?
H12B C12 H12C 109.5 . . ?
O10 C28 W2 178.4(4) . . ?
C38 C39 C44 123.2(5) . . ?
C40 C39 C38 118.3(5) . . ?
C40 C39 C44 118.5(5) . . ?
C34 C37 H37A 109.5 . . ?
C34 C37 H37B 109.5 . . ?
C34 C37 H37C 109.5 . . ?
H37A C37 H37B 109.5 . . ?
H37A C37 H37C 109.5 . . ?
H37B C37 H37C 109.5 . . ?
O6 C24 W2 178.3(5) . . ?
C30 C31 H31 118.5 . . ?
C32 C31 C30 122.9(5) . . ?
C32 C31 H31 118.5 . . ?
C40 C41 C42 117.8(5) . . ?
C40 C41 C45 121.2(5) . . ?
C42 C41 C45 121.0(5) . . ?
O5 C5 W1 178.1(4) . . ?
C34 C33 H33 119.1 . . ?
C34 C33 C32 121.8(5) . . ?
C32 C33 H33 119.1 . . ?
C15 C16 C21 122.6(4) . . ?
C17 C16 C15 118.8(4) . . ?
C17 C16 C21 118.6(5) . . ?
C6 C11 C14 123.2(5) . . ?
C10 C11 C6 118.1(4) . . ?
C10 C11 C14 118.7(4) . . ?
C11 C14 H14A 109.5 . . ?
C11 C14 H14B 109.5 . . ?
C11 C14 H14C 109.5 . . ?
H14A C14 H14B 109.5 . . ?
H14A C14 H14C 109.5 . . ?
H14B C14 H14C 109.5 . . ?
C31 C32 C33 118.0(5) . . ?
C31 C32 C36 121.3(5) . . ?
C33 C32 C36 120.6(6) . . ?
O1 C1 W1 179.4(5) . . ?
C30 C35 H35A 109.5 . . ?
C30 C35 H35B 109.5 . . ?
C30 C35 H35C 109.5 . . ?
H35A C35 H35B 109.5 . . ?
H35A C35 H35C 109.5 . . ?
H35B C35 H35C 109.5 . . ?
C39 C44 H44A 109.5 . . ?
C39 C44 H44B 109.5 . . ?
C39 C44 H44C 109.5 . . ?
H44A C44 H44B 109.5 . . ?
H44A C44 H44C 109.5 . . ?
H44B C44 H44C 109.5 . . ?
C43 C46 H46A 109.5 . . ?
C43 C46 H46B 109.5 . . ?
C43 C46 H46C 109.5 . . ?
H46A C46 H46B 109.5 . . ?
H46A C46 H46C 109.5 . . ?
H46B C46 H46C 109.5 . . ?
C9 C13 H13A 109.5 . . ?
C9 C13 H13B 109.5 . . ?
C9 C13 H13C 109.5 . . ?
H13A C13 H13B 109.5 . . ?
H13A C13 H13C 109.5 . . ?
H13B C13 H13C 109.5 . . ?
C16 C21 H21A 109.5 . . ?
C16 C21 H21B 109.5 . . ?
C16 C21 H21C 109.5 . . ?
H21A C21 H21B 109.5 . . ?
H21A C21 H21C 109.5 . . ?
H21B C21 H21C 109.5 . . ?
C18 C22 H22A 109.5 . . ?
C18 C22 H22B 109.5 . . ?
C18 C22 H22C 109.5 . . ?
H22A C22 H22B 109.5 . . ?
H22A C22 H22C 109.5 . . ?
H22B C22 H22C 109.5 . . ?
C41 C45 H45A 109.5 . . ?
C41 C45 H45B 109.5 . . ?
C41 C45 H45C 109.5 . . ?
H45A C45 H45B 109.5 . . ?
H45A C45 H45C 109.5 . . ?
H45B C45 H45C 109.5 . . ?
C32 C36 H36A 109.5 . . ?
C32 C36 H36B 109.5 . . ?
C32 C36 H36C 109.5 . . ?
H36A C36 H36B 109.5 . . ?
H36A C36 H36C 109.5 . . ?
H36B C36 H36C 109.5 . . ?

loop_
_geom_bond_atom_site_label_1
_geom_bond_atom_site_label_2
_geom_bond_distance
_geom_bond_site_symmetry_2
_geom_bond_publ_flag
W2 Te3 2.8150(6) . ?
W2 C27 2.038(5) . ?
W2 C26 2.047(5) . ?
W2 C25 2.046(5) . ?
W2 C28 1.975(5) . ?
W2 C24 2.052(5) . ?
W1 Te1 2.8145(5) . ?
W1 C4 2.040(5) . ?
W1 C3 2.059(5) . ?
W1 C2 2.039(5) . ?
W1 C5 1.975(5) . ?
W1 C1 2.049(5) . ?
Te1 Te2 2.7574(11) . ?
Te1 C6 2.145(4) . ?
Te3 Te4 2.7516(11) . ?
Te3 C29 2.142(4) . ?
Te2 C15 2.126(4) . ?
Te4 C38 2.128(5) . ?
O3 C3 1.131(6) . ?
O4 C4 1.136(6) . ?
O5 C5 1.159(6) . ?
O10 C28 1.159(6) . ?
O8 C26 1.139(6) . ?
O9 C27 1.146(6) . ?
O6 C24 1.132(6) . ?
O2 C2 1.141(7) . ?
O1 C1 1.142(7) . ?
O7 C25 1.128(6) . ?
C6 C7 1.405(6) . ?
C6 C11 1.412(6) . ?
C34 C29 1.407(7) . ?
C34 C37 1.512(7) . ?
C34 C33 1.385(7) . ?
C8 H8 0.9500 . ?
C8 C9 1.396(7) . ?
C8 C7 1.391(7) . ?
C15 C20 1.398(6) . ?
C15 C16 1.407(7) . ?
C17 H17 0.9500 . ?
C17 C18 1.397(7) . ?
C17 C16 1.386(7) . ?
C19 H19 0.9500 . ?
C19 C20 1.398(7) . ?
C19 C18 1.383(7) . ?
C9 C10 1.397(7) . ?
C9 C13 1.514(7) . ?
C38 C43 1.412(7) . ?
C38 C39 1.399(7) . ?
C23 H23A 0.9800 . ?
C23 H23B 0.9800 . ?
C23 H23C 0.9800 . ?
C23 C20 1.506(7) . ?
C29 C30 1.400(7) . ?
C30 C31 1.406(8) . ?
C30 C35 1.502(8) . ?
C7 C12 1.505(6) . ?
C43 C42 1.393(8) . ?
C43 C46 1.509(7) . ?
C40 H40 0.9500 . ?
C40 C39 1.395(7) . ?
C40 C41 1.376(7) . ?
C10 H10 0.9500 . ?
C10 C11 1.397(7) . ?
C42 H42 0.9500 . ?
C42 C41 1.392(8) . ?
C18 C22 1.509(7) . ?
C12 H12A 0.9800 . ?
C12 H12B 0.9800 . ?
C12 H12C 0.9800 . ?
C39 C44 1.514(7) . ?
C37 H37A 0.9800 . ?
C37 H37B 0.9800 . ?
C37 H37C 0.9800 . ?
C31 H31 0.9500 . ?
C31 C32 1.371(8) . ?
C41 C45 1.503(7) . ?
C33 H33 0.9500 . ?
C33 C32 1.402(7) . ?
C16 C21 1.508(7) . ?
C11 C14 1.509(7) . ?
C14 H14A 0.9800 . ?
C14 H14B 0.9800 . ?
C14 H14C 0.9800 . ?
C32 C36 1.514(8) . ?
C35 H35A 0.9800 . ?
C35 H35B 0.9800 . ?
C35 H35C 0.9800 . ?
C44 H44A 0.9800 . ?
C44 H44B 0.9800 . ?
C44 H44C 0.9800 . ?
C46 H46A 0.9800 . ?
C46 H46B 0.9800 . ?
C46 H46C 0.9800 . ?
C13 H13A 0.9800 . ?
C13 H13B 0.9800 . ?
C13 H13C 0.9800 . ?
C21 H21A 0.9800 . ?
C21 H21B 0.9800 . ?
C21 H21C 0.9800 . ?
C22 H22A 0.9800 . ?
C22 H22B 0.9800 . ?
C22 H22C 0.9800 . ?
C45 H45A 0.9800 . ?
C45 H45B 0.9800 . ?
C45 H45C 0.9800 . ?
C36 H36A 0.9800 . ?
C36 H36B 0.9800 . ?
C36 H36C 0.9800 . ?

loop_
_geom_torsion_atom_site_label_1
_geom_torsion_atom_site_label_2
_geom_torsion_atom_site_label_3
_geom_torsion_atom_site_label_4
_geom_torsion
_geom_torsion_site_symmetry_1
_geom_torsion_site_symmetry_2
_geom_torsion_site_symmetry_3
_geom_torsion_site_symmetry_4
_geom_torsion_publ_flag
Te1 C6 C7 C8 169.3(3) . . . . ?
Te1 C6 C7 C12 -10.6(6) . . . . ?
Te1 C6 C11 C10 -170.6(3) . . . . ?
Te1 C6 C11 C14 9.4(6) . . . . ?
Te3 C29 C30 C31 -171.7(3) . . . . ?
Te3 C29 C30 C35 9.1(6) . . . . ?
Te2 C15 C20 C19 178.6(3) . . . . ?
Te2 C15 C20 C23 -1.0(6) . . . . ?
Te2 C15 C16 C17 -179.4(3) . . . . ?
Te2 C15 C16 C21 0.7(6) . . . . ?
Te4 C38 C43 C42 -176.1(3) . . . . ?
Te4 C38 C43 C46 5.4(6) . . . . ?
Te4 C38 C39 C40 175.5(3) . . . . ?
Te4 C38 C39 C44 -5.5(6) . . . . ?
C34 C29 C30 C31 2.2(6) . . . . ?
C34 C29 C30 C35 -177.0(4) . . . . ?
C34 C33 C32 C31 2.5(7) . . . . ?
C34 C33 C32 C36 -178.4(4) . . . . ?
C8 C9 C10 C11 -2.9(7) . . . . ?
C9 C8 C7 C6 0.8(6) . . . . ?
C9 C8 C7 C12 -179.3(4) . . . . ?
C9 C10 C11 C6 0.9(7) . . . . ?
C9 C10 C11 C14 -179.2(4) . . . . ?
C38 C43 C42 C41 0.7(7) . . . . ?
C29 C34 C33 C32 0.1(7) . . . . ?
C29 C30 C31 C32 0.5(7) . . . . ?
C30 C31 C32 C33 -2.8(7) . . . . ?
C30 C31 C32 C36 178.1(5) . . . . ?
C7 C6 C11 C10 2.1(6) . . . . ?
C7 C6 C11 C14 -177.8(4) . . . . ?
C7 C8 C9 C10 2.0(7) . . . . ?
C7 C8 C9 C13 -178.4(4) . . . . ?
C20 C15 C16 C17 0.6(7) . . . . ?
C20 C15 C16 C21 -179.3(4) . . . . ?
C20 C19 C18 C17 1.6(7) . . . . ?
C20 C19 C18 C22 -177.3(5) . . . . ?
C43 C38 C39 C40 -3.1(7) . . . . ?
C43 C38 C39 C44 175.9(4) . . . . ?
C43 C42 C41 C40 -3.2(7) . . . . ?
C43 C42 C41 C45 175.9(5) . . . . ?
C18 C17 C16 C15 1.3(7) . . . . ?
C18 C17 C16 C21 -178.8(5) . . . . ?
C18 C19 C20 C15 0.2(7) . . . . ?
C18 C19 C20 C23 179.9(4) . . . . ?
C39 C38 C43 C42 2.5(7) . . . . ?
C39 C38 C43 C46 -176.0(4) . . . . ?
C39 C40 C41 C42 2.7(7) . . . . ?
C39 C40 C41 C45 -176.5(5) . . . . ?
C37 C34 C29 Te3 -7.7(5) . . . . ?
C37 C34 C29 C30 178.0(4) . . . . ?
C37 C34 C33 C32 179.6(4) . . . . ?
C41 C40 C39 C38 0.4(7) . . . . ?
C41 C40 C39 C44 -178.6(5) . . . . ?
C33 C34 C29 Te3 171.8(3) . . . . ?
C33 C34 C29 C30 -2.5(6) . . . . ?
C16 C15 C20 C19 -1.3(6) . . . . ?
C16 C15 C20 C23 179.0(4) . . . . ?
C16 C17 C18 C19 -2.4(7) . . . . ?
C16 C17 C18 C22 176.5(5) . . . . ?
C11 C6 C7 C8 -2.9(6) . . . . ?
C11 C6 C7 C12 177.2(4) . . . . ?
C35 C30 C31 C32 179.8(4) . . . . ?
C46 C43 C42 C41 179.3(5) . . . . ?
C13 C9 C10 C11 177.5(4) . . . . ?

loop_
_exptl_oxdiff_crystal_face_indexfrac_h
_exptl_oxdiff_crystal_face_indexfrac_k
_exptl_oxdiff_crystal_face_indexfrac_l
_exptl_oxdiff_crystal_face_x
_exptl_oxdiff_crystal_face_y
_exptl_oxdiff_crystal_face_z
-1.0014 -2.9887 12.0022 0.3936 -0.4989 0.8003
-10.9916 1.0024 13.9840 -0.2290 -0.8600 -0.5399
2.9986 -3.0078 -13.9971 0.1287 0.6150 -0.7513
4.9980 1.9891 -15.9959 -0.2420 0.7678 -0.5228
-4.9980 -1.9891 15.9959 0.2420 -0.7678 0.5228
-3.9964 -3.0049 -4.0068 0.0513 0.0238 -1.0137
-7.9928 2.9959 4.9863 -0.4300 -0.4196 -0.7902
3.9966 -8.0031 -12.9934 0.5827 0.5898 -0.5916
9.9922 -0.0004 -9.9851 0.1759 0.6805 0.7344
-1.9983 7.0036 10.9967 -0.4664 -0.4570 0.7222
6.9938 -0.9962 -2.9883 0.2653 0.3200 0.8333
-4.9987 -6.9878 13.9972 0.6175 -0.7080 0.2735
0.0019 1.9893 -11.0033 -0.3300 0.4275 -0.8900
-5.9980 -6.9878 14.9957 0.5999 -0.7761 0.2001
6.9971 7.9889 -13.9941 -0.6330 0.7710 0.0575
4.9988 9.9894 -9.9973 -0.8001 0.5650 0.1110
